data_4302521
loop_
_publ_author_name
'Deguang Huang'
'Liang Deng'
'Jibin Sun'
'R. H. Holm'

_publ_section_title
;
Cleavage of Ni-(\m2-S)-Ni Bridges in Dinuclear Nickel(II) Dithiolate Pincer
Complexes and Related Reactions
;
_journal_name_full 'Inorganic Chemistry'
_journal_page_first 6159
_journal_page_last 6166
_journal_paper_doi 10.1021/ic900494u
_journal_volume 48
_journal_year 2009
_chemical_formula_moiety 'C16 H36 N, C7 H3 Br N Ni O2 S2'
_chemical_formula_sum 'C23 H39 Br N2 Ni O2 S2'
_chemical_formula_weight 578.30
_chemical_name_common '[Ni(pdtc)Br](Bu4N)'
_space_group_IT_number 15
_symmetry_cell_setting monoclinic
_symmetry_space_group_name_Hall '-C 2yc'
_symmetry_space_group_name_H-M 'C 1 2/c 1'
_atom_sites_solution_hydrogens geom
_atom_sites_solution_primary direct
_atom_sites_solution_secondary difmap
_audit_creation_method SHELXL-97
_cell_angle_alpha 90.00
_cell_angle_beta 111.4640(10)
_cell_angle_gamma 90.00
_cell_formula_units_Z 4
_cell_length_a 13.5520(10)
_cell_length_b 22.8926(17)
_cell_length_c 9.2961(7)
_cell_measurement_reflns_used 5623
_cell_measurement_temperature 193(2)
_cell_measurement_theta_max 27.87
_cell_measurement_theta_min 2.35
_cell_volume 2684.0(3)
_computing_cell_refinement 'SAINT V7.34A (Bruker AXS, 2006)'
_computing_data_collection 'SMART V5.632 (Bruker AXS, 2001)'
_computing_data_reduction
;
SAINT V7.34A (Bruker AXS, 2006), SADABS (Bruker AXS, 2004)              
;
_computing_molecular_graphics 'SHELXTL v6.12 (Bruker AXS, 2001b)'
_computing_publication_material 'SHELXTL v6.12 (Bruker AXS, 2001b)'
_computing_structure_refinement 'SHELXTL v6.12 (Bruker AXS, 2001b)'
_computing_structure_solution 'SHELXTL v6.12 (Bruker AXS, 2001b)'
_diffrn_ambient_temperature 193(2)
_diffrn_measured_fraction_theta_full 0.997
_diffrn_measured_fraction_theta_max 0.998
_diffrn_measurement_device_type 'Bruker APEX CCD'
_diffrn_measurement_method '\w scans, 0.3 degree'
_diffrn_radiation_monochromator graphite
_diffrn_radiation_source 'fine-focus sealed tube'
_diffrn_radiation_type MoK\a
_diffrn_radiation_wavelength 0.71073
_diffrn_reflns_av_R_equivalents 0.0164
_diffrn_reflns_av_sigmaI/netI 0.0181
_diffrn_reflns_limit_h_max 17
_diffrn_reflns_limit_h_min -17
_diffrn_reflns_limit_k_max 18
_diffrn_reflns_limit_k_min -30
_diffrn_reflns_limit_l_max 12
_diffrn_reflns_limit_l_min -12
_diffrn_reflns_number 9025
_diffrn_reflns_theta_full 27.50
_diffrn_reflns_theta_max 27.87
_diffrn_reflns_theta_min 1.78
_diffrn_standards_decay_% 0
_diffrn_standards_number 0
_exptl_absorpt_coefficient_mu 2.389
_exptl_absorpt_correction_T_max 0.7626
_exptl_absorpt_correction_T_min 0.7012
_exptl_absorpt_correction_type multi-scan
_exptl_absorpt_process_details 'SADABS (Bruker AXS, 2004)'
_exptl_crystal_colour dark-red
_exptl_crystal_density_diffrn 1.431
_exptl_crystal_density_method 'not measured'
_exptl_crystal_description block
_exptl_crystal_F_000 1208
_exptl_crystal_size_max 0.16
_exptl_crystal_size_mid 0.13
_exptl_crystal_size_min 0.12
_refine_diff_density_max 0.765
_refine_diff_density_min -0.593
_refine_diff_density_rms 0.065
_refine_ls_extinction_method none
_refine_ls_goodness_of_fit_ref 1.072
_refine_ls_hydrogen_treatment constr
_refine_ls_matrix_type full
_refine_ls_number_parameters 145
_refine_ls_number_reflns 3209
_refine_ls_number_restraints 40
_refine_ls_restrained_S_all 1.405
_refine_ls_R_factor_all 0.0335
_refine_ls_R_factor_gt 0.0306
_refine_ls_shift/su_max 0.001
_refine_ls_shift/su_mean 0.000
_refine_ls_structure_factor_coef Fsqd
_refine_ls_weighting_details 'calc w=1/[\s^2^(Fo^2^)+(0.0442P)^2^+2.3283P] where P=(Fo^2^+2Fc^2^)/3'
_refine_ls_weighting_scheme calc
_refine_ls_wR_factor_gt 0.0790
_refine_ls_wR_factor_ref 0.0814
_reflns_number_gt 2925
_reflns_number_total 3209
_reflns_threshold_expression >2sigma(I)
_cod_data_source_file ic900494u_si_001_04.cif
_cod_data_source_block compound8
_cod_depositor_comments
;
The following automatic conversions were performed:
'_symmetry_cell_setting' value 'Monoclinic' changed to 'monoclinic'
according to '/home/saulius/struct/CIF-dictionaries/cif_core.dic'
dictionary named 'cif_core.dic' version 2.4.1 from 2010-06-29.

Automatic conversion script
Id: cif_fix_enum 1527 2010-12-29 10:47:43Z saulius 
;
_cod_database_code 4302521

loop_
_symmetry_equiv_pos_as_xyz
'x, y, z'
'-x, y, -z+1/2'
'x+1/2, y+1/2, z'
'-x+1/2, y+1/2, -z+1/2'
'-x, -y, -z'
'x, -y, z-1/2'
'-x+1/2, -y+1/2, -z'
'x+1/2, -y+1/2, z-1/2'

loop_
_atom_site_label
_atom_site_type_symbol
_atom_site_fract_x
_atom_site_fract_y
_atom_site_fract_z
_atom_site_U_iso_or_equiv
_atom_site_adp_type
_atom_site_occupancy
_atom_site_symmetry_multiplicity
_atom_site_calc_flag
_atom_site_refinement_flags
_atom_site_disorder_assembly
_atom_site_disorder_group
Ni1 Ni 0.0000 0.163274(18) 0.2500 0.03145(13) Uani 1 2 d S . .
Br1 Br 0.0000 0.264213(15) 0.2500 0.04360(13) Uani 1 2 d S . .
S1 S 0.12080(5) 0.16152(3) 0.14741(8) 0.04570(18) Uani 1 1 d . . .
O1 O 0.19408(18) 0.06290(12) 0.0814(3) 0.0678(5) Uani 1 1 d U . .
N1 N 0.0000 0.08077(14) 0.2500 0.0434(5) Uani 1 2 d SU . .
C1 C 0.1341(2) 0.08658(14) 0.1347(3) 0.0523(4) Uani 1 1 d U . .
C2 C 0.0655(2) 0.05129(13) 0.1958(3) 0.0511(4) Uani 1 1 d U . .
C3 C 0.0673(3) -0.00946(15) 0.1960(4) 0.0641(6) Uani 1 1 d U . .
H3 H 0.1144 -0.0299 0.1593 0.077 Uiso 1 1 calc R . .
C4 C 0.0000 -0.0397(2) 0.2500 0.0700(7) Uani 1 2 d SU . .
H4 H 0.0000 -0.0812 0.2500 0.084 Uiso 1 2 calc SR . .
N2 N 0.5000 0.18826(11) 0.2500 0.0278(5) Uani 1 2 d S . .
C5 C 0.50708(17) 0.15092(10) 0.3891(2) 0.0304(4) Uani 1 1 d . . .
H5A H 0.5737 0.1281 0.4203 0.036 Uiso 1 1 calc R . .
H5B H 0.5123 0.1774 0.4759 0.036 Uiso 1 1 calc R . .
C6 C 0.41644(19) 0.10896(11) 0.3669(3) 0.0373(5) Uani 1 1 d . . .
H6A H 0.4118 0.0808 0.2839 0.045 Uiso 1 1 calc R . .
H6B H 0.3488 0.1308 0.3354 0.045 Uiso 1 1 calc R . .
C7 C 0.4341(2) 0.07635(11) 0.5166(3) 0.0419(5) Uani 1 1 d . . .
H7A H 0.4392 0.1049 0.5990 0.050 Uiso 1 1 calc R . .
H7B H 0.5023 0.0550 0.5477 0.050 Uiso 1 1 calc R . .
C8 C 0.3453(2) 0.03311(13) 0.5019(4) 0.0538(7) Uani 1 1 d . . .
H8A H 0.3612 0.0124 0.6001 0.081 Uiso 1 1 calc R . .
H8B H 0.3394 0.0049 0.4198 0.081 Uiso 1 1 calc R . .
H8C H 0.2782 0.0543 0.4764 0.081 Uiso 1 1 calc R . .
C9 C 0.59983(16) 0.22582(10) 0.3043(3) 0.0304(4) Uani 1 1 d . . .
H9A H 0.6004 0.2489 0.3947 0.036 Uiso 1 1 calc R . .
H9B H 0.6621 0.1995 0.3400 0.036 Uiso 1 1 calc R . .
C10 C 0.6135(2) 0.26749(11) 0.1867(3) 0.0396(5) Uani 1 1 d . . .
H10A H 0.5482 0.2909 0.1394 0.047 Uiso 1 1 calc R . .
H10B H 0.6258 0.2451 0.1037 0.047 Uiso 1 1 calc R . .
C11 C 0.7073(2) 0.30785(12) 0.2651(3) 0.0424(5) Uani 1 1 d . . .
H11A H 0.6935 0.3306 0.3464 0.051 Uiso 1 1 calc R . .
H11B H 0.7716 0.2839 0.3159 0.051 Uiso 1 1 calc R . .
C12 C 0.7277(2) 0.34961(14) 0.1527(4) 0.0556(7) Uani 1 1 d . . .
H12A H 0.7853 0.3763 0.2094 0.083 Uiso 1 1 calc R . .
H12B H 0.6632 0.3721 0.0985 0.083 Uiso 1 1 calc R . .
H12C H 0.7477 0.3274 0.0774 0.083 Uiso 1 1 calc R . .

loop_
_atom_site_aniso_label
_atom_site_aniso_U_11
_atom_site_aniso_U_22
_atom_site_aniso_U_33
_atom_site_aniso_U_23
_atom_site_aniso_U_13
_atom_site_aniso_U_12
Ni1 0.0283(2) 0.0360(2) 0.0311(2) 0.000 0.01211(16) 0.000
Br1 0.0582(2) 0.0369(2) 0.0390(2) 0.000 0.02174(16) 0.000
S1 0.0373(3) 0.0580(4) 0.0483(4) 0.0057(3) 0.0234(3) 0.0072(3)
O1 0.0522(10) 0.0844(12) 0.0631(11) -0.0204(9) 0.0168(8) 0.0198(9)
N1 0.0395(11) 0.0438(11) 0.0377(11) 0.000 0.0034(8) 0.000
C1 0.0451(9) 0.0587(10) 0.0483(10) -0.0125(8) 0.0114(7) 0.0131(7)
C2 0.0466(9) 0.0489(9) 0.0455(9) -0.0076(6) 0.0025(7) 0.0084(6)
C3 0.0676(12) 0.0491(10) 0.0553(11) -0.0077(7) -0.0015(10) 0.0091(7)
C4 0.0748(15) 0.0489(13) 0.0609(15) 0.000 -0.0054(13) 0.000
N2 0.0252(11) 0.0328(13) 0.0260(11) 0.000 0.0101(9) 0.000
C5 0.0298(10) 0.0350(10) 0.0271(10) 0.0031(8) 0.0112(8) 0.0008(8)
C6 0.0368(11) 0.0405(12) 0.0364(11) 0.0020(9) 0.0155(9) -0.0050(9)
C7 0.0433(13) 0.0406(12) 0.0457(13) 0.0098(10) 0.0209(11) 0.0007(10)
C8 0.0600(17) 0.0437(14) 0.0682(19) 0.0100(13) 0.0358(15) -0.0044(12)
C9 0.0257(9) 0.0349(10) 0.0296(10) -0.0009(8) 0.0091(8) -0.0032(8)
C10 0.0357(12) 0.0433(13) 0.0373(12) 0.0055(10) 0.0105(10) -0.0074(10)
C11 0.0380(12) 0.0435(13) 0.0456(13) 0.0008(11) 0.0150(10) -0.0088(10)
C12 0.0527(16) 0.0492(15) 0.0685(19) 0.0098(14) 0.0264(14) -0.0103(13)

loop_
_atom_type_symbol
_atom_type_description
_atom_type_scat_dispersion_real
_atom_type_scat_dispersion_imag
_atom_type_scat_source
C C 0.0033 0.0016 'International Tables Vol C Tables 4.2.6.8 and 6.1.1.4'
H H 0.0000 0.0000 'International Tables Vol C Tables 4.2.6.8 and 6.1.1.4'
N N 0.0061 0.0033 'International Tables Vol C Tables 4.2.6.8 and 6.1.1.4'
O O 0.0106 0.0060 'International Tables Vol C Tables 4.2.6.8 and 6.1.1.4'
S S 0.1246 0.1234 'International Tables Vol C Tables 4.2.6.8 and 6.1.1.4'
Ni Ni 0.3393 1.1124 'International Tables Vol C Tables 4.2.6.8 and 6.1.1.4'
Br Br -0.2901 2.4595 'International Tables Vol C Tables 4.2.6.8 and 6.1.1.4'

loop_
_geom_angle_atom_site_label_1
_geom_angle_atom_site_label_2
_geom_angle_atom_site_label_3
_geom_angle
_geom_angle_site_symmetry_1
_geom_angle_site_symmetry_3
_geom_angle_publ_flag
N1 Ni1 S1 88.94(2) . . ?
N1 Ni1 S1 88.94(2) . 2 ?
S1 Ni1 S1 177.88(4) . 2 ?
N1 Ni1 Br1 180.0 . . ?
S1 Ni1 Br1 91.06(2) . . ?
S1 Ni1 Br1 91.06(2) 2 . ?
C1 S1 Ni1 99.34(11) . . ?
C2 N1 C2 120.1(4) 2 . ?
C2 N1 Ni1 119.97(18) 2 . ?
C2 N1 Ni1 119.97(18) . . ?
O1 C1 C2 120.9(3) . . ?
O1 C1 S1 124.6(3) . . ?
C2 C1 S1 114.5(2) . . ?
N1 C2 C3 120.8(3) . . ?
N1 C2 C1 117.3(3) . . ?
C3 C2 C1 121.9(3) . . ?
C4 C3 C2 119.3(4) . . ?
C4 C3 H3 120.3 . . ?
C2 C3 H3 120.3 . . ?
C3 C4 C3 119.6(5) . 2 ?
C3 C4 H4 120.2 . . ?
C3 C4 H4 120.2 2 . ?
C5 N2 C5 111.8(2) 2_655 . ?
C5 N2 C9 111.71(12) 2_655 . ?
C5 N2 C9 105.24(12) . . ?
C5 N2 C9 105.24(12) 2_655 2_655 ?
C5 N2 C9 111.71(12) . 2_655 ?
C9 N2 C9 111.3(2) . 2_655 ?
C6 C5 N2 116.38(17) . . ?
C6 C5 H5A 108.2 . . ?
N2 C5 H5A 108.2 . . ?
C6 C5 H5B 108.2 . . ?
N2 C5 H5B 108.2 . . ?
H5A C5 H5B 107.3 . . ?
C5 C6 C7 109.81(19) . . ?
C5 C6 H6A 109.7 . . ?
C7 C6 H6A 109.7 . . ?
C5 C6 H6B 109.7 . . ?
C7 C6 H6B 109.7 . . ?
H6A C6 H6B 108.2 . . ?
C6 C7 C8 112.5(2) . . ?
C6 C7 H7A 109.1 . . ?
C8 C7 H7A 109.1 . . ?
C6 C7 H7B 109.1 . . ?
C8 C7 H7B 109.1 . . ?
H7A C7 H7B 107.8 . . ?
C7 C8 H8A 109.5 . . ?
C7 C8 H8B 109.5 . . ?
H8A C8 H8B 109.5 . . ?
C7 C8 H8C 109.5 . . ?
H8A C8 H8C 109.5 . . ?
H8B C8 H8C 109.5 . . ?
C10 C9 N2 116.43(17) . . ?
C10 C9 H9A 108.2 . . ?
N2 C9 H9A 108.2 . . ?
C10 C9 H9B 108.2 . . ?
N2 C9 H9B 108.2 . . ?
H9A C9 H9B 107.3 . . ?
C9 C10 C11 109.8(2) . . ?
C9 C10 H10A 109.7 . . ?
C11 C10 H10A 109.7 . . ?
C9 C10 H10B 109.7 . . ?
C11 C10 H10B 109.7 . . ?
H10A C10 H10B 108.2 . . ?
C12 C11 C10 112.5(2) . . ?
C12 C11 H11A 109.1 . . ?
C10 C11 H11A 109.1 . . ?
C12 C11 H11B 109.1 . . ?
C10 C11 H11B 109.1 . . ?
H11A C11 H11B 107.8 . . ?
C11 C12 H12A 109.5 . . ?
C11 C12 H12B 109.5 . . ?
H12A C12 H12B 109.5 . . ?
C11 C12 H12C 109.5 . . ?
H12A C12 H12C 109.5 . . ?
H12B C12 H12C 109.5 . . ?

loop_
_geom_bond_atom_site_label_1
_geom_bond_atom_site_label_2
_geom_bond_distance
_geom_bond_site_symmetry_2
_geom_bond_publ_flag
Ni1 N1 1.889(3) . ?
Ni1 S1 2.1756(6) . ?
Ni1 S1 2.1756(6) 2 ?
Ni1 Br1 2.3108(6) . ?
S1 C1 1.734(3) . ?
O1 C1 1.222(4) . ?
N1 C2 1.351(3) 2 ?
N1 C2 1.351(3) . ?
C1 C2 1.493(5) . ?
C2 C3 1.391(5) . ?
C3 C4 1.378(5) . ?
C3 H3 0.9500 . ?
C4 C3 1.378(5) 2 ?
C4 H4 0.9500 . ?
N2 C5 1.524(2) 2_655 ?
N2 C5 1.524(2) . ?
N2 C9 1.525(2) . ?
N2 C9 1.525(2) 2_655 ?
C5 C6 1.513(3) . ?
C5 H5A 0.9900 . ?
C5 H5B 0.9900 . ?
C6 C7 1.519(3) . ?
C6 H6A 0.9900 . ?
C6 H6B 0.9900 . ?
C7 C8 1.525(4) . ?
C7 H7A 0.9900 . ?
C7 H7B 0.9900 . ?
C8 H8A 0.9800 . ?
C8 H8B 0.9800 . ?
C8 H8C 0.9800 . ?
C9 C10 1.512(3) . ?
C9 H9A 0.9900 . ?
C9 H9B 0.9900 . ?
C10 C11 1.524(3) . ?
C10 H10A 0.9900 . ?
C10 H10B 0.9900 . ?
C11 C12 1.515(4) . ?
C11 H11A 0.9900 . ?
C11 H11B 0.9900 . ?
C12 H12A 0.9800 . ?
C12 H12B 0.9800 . ?
C12 H12C 0.9800 . ?

loop_
_geom_torsion_atom_site_label_1
_geom_torsion_atom_site_label_2
_geom_torsion_atom_site_label_3
_geom_torsion_atom_site_label_4
_geom_torsion
_geom_torsion_site_symmetry_1
_geom_torsion_site_symmetry_2
_geom_torsion_site_symmetry_3
_geom_torsion_site_symmetry_4
_geom_torsion_publ_flag
N1 Ni1 S1 C1 0.31(10) . . . . ?
S1 Ni1 S1 C1 0.31(10) 2 . . . ?
Br1 Ni1 S1 C1 -179.69(10) . . . . ?
S1 Ni1 N1 C2 -179.56(13) . . . 2 ?
S1 Ni1 N1 C2 0.44(13) 2 . . 2 ?
Br1 Ni1 N1 C2 156(100) . . . 2 ?
S1 Ni1 N1 C2 0.44(13) . . . . ?
S1 Ni1 N1 C2 -179.56(13) 2 . . . ?
Br1 Ni1 N1 C2 -24(100) . . . . ?
Ni1 S1 C1 O1 179.3(3) . . . . ?
Ni1 S1 C1 C2 -1.0(2) . . . . ?
C2 N1 C2 C3 -0.54(19) 2 . . . ?
Ni1 N1 C2 C3 179.46(19) . . . . ?
C2 N1 C2 C1 178.8(3) 2 . . . ?
Ni1 N1 C2 C1 -1.2(3) . . . . ?
O1 C1 C2 N1 -178.8(2) . . . . ?
S1 C1 C2 N1 1.4(3) . . . . ?
O1 C1 C2 C3 0.6(4) . . . . ?
S1 C1 C2 C3 -179.2(2) . . . . ?
N1 C2 C3 C4 1.1(4) . . . . ?
C1 C2 C3 C4 -178.2(2) . . . . ?
C2 C3 C4 C3 -0.52(19) . . . 2 ?
C5 N2 C5 C6 -58.65(16) 2_655 . . . ?
C9 N2 C5 C6 179.92(19) . . . . ?
C9 N2 C5 C6 59.0(3) 2_655 . . . ?
N2 C5 C6 C7 -178.58(19) . . . . ?
C5 C6 C7 C8 -179.9(2) . . . . ?
C5 N2 C9 C10 58.3(3) 2_655 . . . ?
C5 N2 C9 C10 179.7(2) . . . . ?
C9 N2 C9 C10 -59.08(17) 2_655 . . . ?
N2 C9 C10 C11 171.5(2) . . . . ?
C9 C10 C11 C12 178.2(2) . . . . ?
